data_7224480
loop_
_publ_author_name
'Park, Min Kyung'
'Lim, Kwang Soo'
'Park, Ji Hey'
'Song, Jeong Hwa'
'Kang, Dong Won'
'Lee, Woo Ram'
'Hong, Chang Seop'

_publ_section_title
;
 Two- and three-dimensional Zn(ii) coordination polymers constructed from
 mixed ligand systems: interpenetration, structural transformation and
 sensing behavior
;
_journal_issue 23
_journal_name_full CrystEngComm
_journal_page_first 4349
_journal_paper_doi 10.1039/C6CE00155F
_journal_volume 18
_journal_year 2016
_chemical_formula_sum 'C25 H23 N5 O7 Zn'
_chemical_formula_weight 570.85
_chemical_name_systematic
;
 ?
;
_space_group_IT_number 14
_symmetry_cell_setting monoclinic
_symmetry_space_group_name_Hall '-P 2ybc'
_symmetry_space_group_name_H-M 'P 1 21/c 1'
_atom_sites_solution_hydrogens geom
_atom_sites_solution_primary direct
_atom_sites_solution_secondary difmap
_audit_block_doi 10.5517/cc1km85m
_audit_creation_method SHELXL-97
_audit_update_record
;
2016-01-20 deposited with the CCDC.
2016-03-03 downloaded from the CCDC.
;
_cell_angle_alpha 90.00
_cell_angle_beta 95.5680(10)
_cell_angle_gamma 90.00
_cell_formula_units_Z 4
_cell_length_a 10.2372(3)
_cell_length_b 27.0204(7)
_cell_length_c 8.7380(2)
_cell_measurement_reflns_used 6984
_cell_measurement_temperature 296(2)
_cell_measurement_theta_max 28.1295
_cell_measurement_theta_min 2.5035
_cell_volume 2405.64(11)
_computing_cell_refinement 'Bruker SMART APEXII'
_computing_data_collection 'Bruker SMART APEXII'
_computing_data_reduction 'Bruker SAINT'
_computing_molecular_graphics WingX
_computing_publication_material WingX
_computing_structure_refinement 'SHELXL-97 (Sheldrick, 1997)'
_computing_structure_solution SHELXTL
_diffrn_ambient_temperature 296(2)
_diffrn_measured_fraction_theta_full 0.992
_diffrn_measured_fraction_theta_max 0.992
_diffrn_measurement_device_type 'CCD area detector'
_diffrn_measurement_method 'omega scans'
_diffrn_radiation_monochromator graphite
_diffrn_radiation_source 'fine-focus sealed tube'
_diffrn_radiation_type MoK\a
_diffrn_radiation_wavelength 0.71073
_diffrn_reflns_av_R_equivalents 0.0434
_diffrn_reflns_av_sigmaI/netI 0.0445
_diffrn_reflns_limit_h_max 13
_diffrn_reflns_limit_h_min -13
_diffrn_reflns_limit_k_max 35
_diffrn_reflns_limit_k_min -34
_diffrn_reflns_limit_l_max 9
_diffrn_reflns_limit_l_min -11
_diffrn_reflns_number 21727
_diffrn_reflns_theta_full 28.29
_diffrn_reflns_theta_max 28.29
_diffrn_reflns_theta_min 2.00
_exptl_absorpt_coefficient_mu 1.079
_exptl_absorpt_correction_T_max 0.9581
_exptl_absorpt_correction_T_min 0.8404
_exptl_absorpt_correction_type multi-scan
_exptl_absorpt_process_details sadabs
_exptl_crystal_colour violet
_exptl_crystal_density_diffrn 1.576
_exptl_crystal_density_method 'not measured'
_exptl_crystal_description block
_exptl_crystal_F_000 1176
_exptl_crystal_size_max 0.17
_exptl_crystal_size_mid 0.09
_exptl_crystal_size_min 0.04
_refine_diff_density_max 1.987
_refine_diff_density_min -1.234
_refine_diff_density_rms 0.209
_refine_ls_extinction_method none
_refine_ls_goodness_of_fit_ref 1.150
_refine_ls_hydrogen_treatment constr
_refine_ls_matrix_type full
_refine_ls_number_parameters 347
_refine_ls_number_reflns 5931
_refine_ls_number_restraints 0
_refine_ls_restrained_S_all 1.150
_refine_ls_R_factor_all 0.0690
_refine_ls_R_factor_gt 0.0567
_refine_ls_shift/su_max 0.001
_refine_ls_shift/su_mean 0.000
_refine_ls_structure_factor_coef Fsqd
_refine_ls_weighting_details 'calc w=1/[\s^2^(Fo^2^)+(0.0559P)^2^+8.0151P] where P=(Fo^2^+2Fc^2^)/3'
_refine_ls_weighting_scheme calc
_refine_ls_wR_factor_gt 0.1376
_refine_ls_wR_factor_ref 0.1523
_reflns_number_gt 5103
_reflns_number_total 5931
_reflns_threshold_expression >2sigma(I)
_cod_data_source_file c6ce00155f2.cif
_cod_data_source_block compound2
_cod_depositor_comments 'Adding full bibliography for 7224479--7224482.cif.'
_cod_original_sg_symbol_H-M p2(1)/c
_cod_database_code 7224480

loop_
_symmetry_equiv_pos_as_xyz
'x, y, z'
'-x, y+1/2, -z+1/2'
'-x, -y, -z'
'x, -y-1/2, z-1/2'

loop_
_atom_site_label
_atom_site_type_symbol
_atom_site_fract_x
_atom_site_fract_y
_atom_site_fract_z
_atom_site_U_iso_or_equiv
_atom_site_adp_type
_atom_site_occupancy
_atom_site_symmetry_multiplicity
_atom_site_calc_flag
_atom_site_refinement_flags
Zn1 Zn 0.42582(4) 0.432470(14) 0.30665(4) 0.01044(12) Uani 1 1 d .
N1 N 0.4371(3) 0.49505(10) 0.1910(3) 0.0121(5) Uani 1 1 d .
N2 N 0.3836(3) 0.55948(11) 0.0453(3) 0.0142(6) Uani 1 1 d .
H2 H 0.3460 0.5770 -0.0284 0.017 Uiso 1 1 calc R
C4 C 0.5086(3) 0.62859(13) 0.1841(4) 0.0142(6) Uani 1 1 d .
C7 C 0.5705(3) 0.72885(13) 0.2451(4) 0.0159(7) Uani 1 1 d .
C1 C 0.3644(3) 0.51152(13) 0.0671(4) 0.0141(6) Uani 1 1 d .
H1 H 0.3075 0.4919 0.0036 0.017 Uiso 1 1 calc R
C9 C 0.6075(4) 0.64209(14) 0.2983(4) 0.0198(7) Uani 1 1 d .
H9 H 0.6539 0.6175 0.3548 0.024 Uiso 1 1 calc R
C10 C 0.6003(3) 0.78122(13) 0.2753(4) 0.0162(7) Uani 1 1 d .
C2 C 0.4742(3) 0.57653(13) 0.1611(4) 0.0135(6) Uani 1 1 d .
C3 C 0.5074(3) 0.53570(13) 0.2506(4) 0.0131(6) Uani 1 1 d .
H3 H 0.5676 0.5354 0.3374 0.016 Uiso 1 1 calc R
C8 C 0.6376(4) 0.69096(14) 0.3288(4) 0.0201(7) Uani 1 1 d .
H8 H 0.7032 0.6989 0.4060 0.024 Uiso 1 1 calc R
C6 C 0.4733(4) 0.71526(14) 0.1293(4) 0.0208(8) Uani 1 1 d .
H6 H 0.4283 0.7398 0.0713 0.025 Uiso 1 1 calc R
C5 C 0.4423(4) 0.66629(14) 0.0989(4) 0.0194(7) Uani 1 1 d .
H5 H 0.3770 0.6583 0.0213 0.023 Uiso 1 1 calc R
C13 C 0.1753(3) 0.44174(12) 0.3724(4) 0.0115(6) Uani 1 1 d .
C19 C -0.0669(3) 0.43323(13) 0.3841(4) 0.0131(6) Uani 1 1 d .
H20 H -0.0766 0.4326 0.2772 0.016 Uiso 1 1 calc R
C20 C -0.0235(3) 0.43224(15) 0.8757(4) 0.0193(7) Uani 1 1 d .
C18 C -0.1772(3) 0.42810(13) 0.4657(4) 0.0132(6) Uani 1 1 d .
C14 C 0.0572(3) 0.43927(13) 0.4619(4) 0.0132(6) Uani 1 1 d .
C17 C -0.1627(3) 0.42885(13) 0.6256(4) 0.0147(7) Uani 1 1 d .
H18 H -0.2357 0.4255 0.6803 0.018 Uiso 1 1 calc R
C16 C -0.0376(3) 0.43472(13) 0.7041(4) 0.0146(7) Uani 1 1 d .
C15 C 0.0713(3) 0.44056(13) 0.6219(4) 0.0141(6) Uani 1 1 d .
H16 H 0.1539 0.4453 0.6741 0.017 Uiso 1 1 calc R
N3 N 0.6992(3) 0.79781(11) 0.3827(4) 0.0185(6) Uani 1 1 d .
H3A H 0.7511 0.7795 0.4417 0.022 Uiso 1 1 calc R
N4 N 0.6080(3) 0.86438(11) 0.2762(3) 0.0141(6) Uani 1 1 d .
C12 C 0.5448(3) 0.82340(13) 0.2101(4) 0.0155(7) Uani 1 1 d .
H13 H 0.4753 0.8242 0.1332 0.019 Uiso 1 1 calc R
O2 O 0.1614(2) 0.44161(10) 0.2294(3) 0.0164(5) Uani 1 1 d .
O1 O 0.2872(2) 0.44189(9) 0.4503(3) 0.0125(5) Uani 1 1 d .
O3 O 0.0889(3) 0.45084(12) 0.9381(3) 0.0261(6) Uani 1 1 d .
H14 H 0.0971 0.4449 1.0306 0.039 Uiso 1 1 calc R
O4 O -0.1037(3) 0.41326(14) 0.9502(3) 0.0345(8) Uani 1 1 d .
O5 O -0.4097(2) 0.43022(10) 0.4453(3) 0.0167(5) Uani 1 1 d .
C21 C -0.3091(3) 0.42046(13) 0.3765(4) 0.0138(6) Uani 1 1 d .
O6 O -0.3119(2) 0.40478(11) 0.2424(3) 0.0194(5) Uani 1 1 d .
C11 C 0.6998(4) 0.84725(14) 0.3785(4) 0.0192(7) Uani 1 1 d .
H11 H 0.7577 0.8670 0.4401 0.023 Uiso 1 1 calc R
C23 C 1.0357(6) 0.2580(4) 0.8219(7) 0.075(2) Uani 1 1 d .
O7 O 1.1191(3) 0.24799(15) 0.9153(4) 0.0442(9) Uani 1 1 d .
C22 C 1.0105(18) 0.3153(4) 0.7667(15) 0.204(9) Uani 1 1 d .
H25A H 1.0509 0.3373 0.8437 0.306 Uiso 1 1 calc R
H25B H 0.9179 0.3217 0.7524 0.306 Uiso 1 1 calc R
H25C H 1.0480 0.3207 0.6715 0.306 Uiso 1 1 calc R
N5 N 0.9439(4) 0.2366(2) 0.7433(5) 0.0625(17) Uani 1 1 d .
C25 C 0.9641(12) 0.1773(3) 0.7736(13) 0.124(4) Uani 1 1 d .
H23A H 1.0427 0.1719 0.8407 0.187 Uiso 1 1 calc R
H23B H 0.9712 0.1607 0.6775 0.187 Uiso 1 1 calc R
H23C H 0.8902 0.1643 0.8204 0.187 Uiso 1 1 calc R
C24 C 0.8367(8) 0.2437(6) 0.6405(10) 0.142(6) Uani 1 1 d .
H22A H 0.7632 0.2262 0.6742 0.213 Uiso 1 1 calc R
H22B H 0.8548 0.2316 0.5414 0.213 Uiso 1 1 calc R
H22C H 0.8168 0.2784 0.6335 0.213 Uiso 1 1 calc R

loop_
_atom_site_aniso_label
_atom_site_aniso_U_11
_atom_site_aniso_U_22
_atom_site_aniso_U_33
_atom_site_aniso_U_23
_atom_site_aniso_U_13
_atom_site_aniso_U_12
Zn1 0.00771(18) 0.0126(2) 0.01109(19) -0.00035(13) 0.00124(12) -0.00051(14)
N1 0.0099(13) 0.0142(14) 0.0129(14) 0.0010(10) 0.0041(10) -0.0006(10)
N2 0.0131(13) 0.0175(15) 0.0118(13) 0.0001(10) -0.0006(10) 0.0002(11)
C4 0.0142(16) 0.0169(17) 0.0122(15) -0.0004(12) 0.0046(12) -0.0007(13)
C7 0.0156(16) 0.0155(17) 0.0172(17) 0.0021(12) 0.0039(12) 0.0001(13)
C1 0.0111(15) 0.0186(17) 0.0126(15) -0.0026(12) 0.0011(11) -0.0021(13)
C9 0.0245(19) 0.0146(17) 0.0193(18) 0.0022(13) -0.0032(14) 0.0013(14)
C10 0.0156(16) 0.0178(17) 0.0152(16) 0.0004(12) 0.0021(12) 0.0005(13)
C2 0.0123(15) 0.0171(17) 0.0114(15) -0.0018(12) 0.0024(11) -0.0005(12)
C3 0.0130(15) 0.0171(17) 0.0092(14) -0.0011(12) 0.0010(11) -0.0014(12)
C8 0.0225(18) 0.0175(18) 0.0189(18) 0.0010(13) -0.0051(14) -0.0043(14)
C6 0.0217(18) 0.0171(18) 0.0226(19) 0.0039(14) -0.0025(14) 0.0019(14)
C5 0.0185(17) 0.0182(18) 0.0200(18) 0.0004(13) -0.0049(13) 0.0003(14)
C13 0.0109(14) 0.0141(16) 0.0096(15) -0.0003(11) 0.0020(11) -0.0011(12)
C19 0.0100(15) 0.0199(17) 0.0095(15) 0.0003(12) 0.0008(11) 0.0020(12)
C20 0.0124(16) 0.035(2) 0.0102(16) -0.0010(14) 0.0008(12) 0.0024(15)
C18 0.0084(14) 0.0185(17) 0.0123(15) 0.0001(12) -0.0001(11) 0.0011(12)
C14 0.0094(15) 0.0165(17) 0.0140(16) 0.0013(12) 0.0025(12) 0.0000(12)
C17 0.0080(14) 0.0241(18) 0.0120(16) -0.0001(12) 0.0012(11) 0.0013(13)
C16 0.0099(15) 0.0240(18) 0.0099(15) -0.0020(12) 0.0006(11) 0.0017(13)
C15 0.0099(15) 0.0191(17) 0.0131(16) -0.0010(12) -0.0001(11) 0.0003(12)
N3 0.0185(15) 0.0173(15) 0.0186(15) 0.0023(11) -0.0035(11) 0.0010(12)
N4 0.0133(13) 0.0142(14) 0.0151(14) 0.0012(10) 0.0031(10) -0.0003(11)
C12 0.0152(16) 0.0156(17) 0.0159(16) 0.0019(12) 0.0018(12) -0.0015(13)
O2 0.0120(11) 0.0286(14) 0.0086(11) -0.0009(9) 0.0009(8) -0.0002(10)
O1 0.0077(10) 0.0188(13) 0.0109(11) -0.0001(8) 0.0013(8) -0.0002(9)
O3 0.0198(13) 0.0490(18) 0.0091(12) -0.0001(11) -0.0014(10) -0.0090(12)
O4 0.0169(14) 0.073(2) 0.0139(14) 0.0036(14) 0.0032(10) -0.0078(14)
O5 0.0088(11) 0.0272(14) 0.0141(12) -0.0005(10) 0.0009(9) 0.0010(10)
C21 0.0098(15) 0.0183(17) 0.0128(16) 0.0053(12) -0.0019(11) -0.0016(12)
O6 0.0124(11) 0.0359(16) 0.0095(12) 0.0004(10) -0.0006(9) -0.0034(11)
C11 0.0185(17) 0.0175(18) 0.0210(18) 0.0015(13) -0.0008(13) -0.0020(14)
C23 0.027(3) 0.163(8) 0.035(3) -0.009(4) 0.001(2) -0.001(4)
O7 0.0320(18) 0.062(2) 0.0364(19) -0.0095(17) -0.0088(15) -0.0101(16)
C22 0.43(3) 0.068(7) 0.137(11) 0.040(7) 0.138(14) 0.093(11)
N5 0.039(2) 0.124(5) 0.023(2) 0.005(3) -0.0030(18) -0.039(3)
C25 0.193(12) 0.050(5) 0.142(10) -0.030(5) 0.079(9) -0.044(6)
C24 0.045(4) 0.322(18) 0.053(5) -0.020(8) -0.023(4) 0.011(7)

loop_
_atom_type_symbol
_atom_type_description
_atom_type_scat_dispersion_real
_atom_type_scat_dispersion_imag
_atom_type_scat_source
C C 0.0033 0.0016 'International Tables Vol C Tables 4.2.6.8 and 6.1.1.4'
H H 0.0000 0.0000 'International Tables Vol C Tables 4.2.6.8 and 6.1.1.4'
N N 0.0061 0.0033 'International Tables Vol C Tables 4.2.6.8 and 6.1.1.4'
O O 0.0106 0.0060 'International Tables Vol C Tables 4.2.6.8 and 6.1.1.4'
Zn Zn 0.2839 1.4301 'International Tables Vol C Tables 4.2.6.8 and 6.1.1.4'

loop_
_geom_angle_atom_site_label_1
_geom_angle_atom_site_label_2
_geom_angle_atom_site_label_3
_geom_angle
_geom_angle_site_symmetry_1
_geom_angle_site_symmetry_3
O5 Zn1 N1 104.53(11) 1_655 .
O5 Zn1 N4 107.54(11) 1_655 2_645
N1 Zn1 N4 128.28(12) . 2_645
O5 Zn1 O1 103.47(10) 1_655 .
N1 Zn1 O1 106.96(11) . .
N4 Zn1 O1 103.68(11) 2_645 .
C1 N1 C3 105.6(3) . .
C1 N1 Zn1 130.3(2) . .
C3 N1 Zn1 122.6(2) . .
C1 N2 C2 108.6(3) . .
C5 C4 C9 118.1(3) . .
C5 C4 C2 122.0(3) . .
C9 C4 C2 119.9(3) . .
C6 C7 C8 117.7(3) . .
C6 C7 C10 120.3(3) . .
C8 C7 C10 122.0(3) . .
N2 C1 N1 111.4(3) . .
C8 C9 C4 121.4(3) . .
C12 C10 N3 105.0(3) . .
C12 C10 C7 131.0(3) . .
N3 C10 C7 124.0(3) . .
C3 C2 N2 105.0(3) . .
C3 C2 C4 130.6(3) . .
N2 C2 C4 123.9(3) . .
C2 C3 N1 109.3(3) . .
C9 C8 C7 120.8(3) . .
C5 C6 C7 121.7(3) . .
C6 C5 C4 120.4(3) . .
O2 C13 O1 123.1(3) . .
O2 C13 C14 120.2(3) . .
O1 C13 C14 116.7(3) . .
C14 C19 C18 120.5(3) . .
O4 C20 O3 123.2(3) . .
O4 C20 C16 123.7(3) . .
O3 C20 C16 113.1(3) . .
C17 C18 C19 119.8(3) . .
C17 C18 C21 121.6(3) . .
C19 C18 C21 118.5(3) . .
C19 C14 C15 119.6(3) . .
C19 C14 C13 119.6(3) . .
C15 C14 C13 120.7(3) . .
C18 C17 C16 119.7(3) . .
C15 C16 C17 120.0(3) . .
C15 C16 C20 121.3(3) . .
C17 C16 C20 118.7(3) . .
C14 C15 C16 120.3(3) . .
C11 N3 C10 108.0(3) . .
C11 N4 C12 106.1(3) . .
C11 N4 Zn1 131.1(3) . 2_655
C12 N4 Zn1 122.0(2) . 2_655
C10 C12 N4 109.5(3) . .
C13 O1 Zn1 108.7(2) . .
C21 O5 Zn1 113.4(2) . 1_455
O6 C21 O5 124.8(3) . .
O6 C21 C18 118.1(3) . .
O5 C21 C18 117.0(3) . .
N4 C11 N3 111.4(3) . .
O7 C23 N5 138.2(10) . .
O7 C23 C22 121.0(9) . .
N5 C23 C22 100.8(8) . .
C23 N5 C24 144.1(10) . .
C23 N5 C25 106.7(7) . .
C24 N5 C25 109.1(8) . .

loop_
_geom_bond_atom_site_label_1
_geom_bond_atom_site_label_2
_geom_bond_distance
_geom_bond_site_symmetry_2
Zn1 O5 1.977(2) 1_655
Zn1 N1 1.979(3) .
Zn1 N4 1.995(3) 2_645
Zn1 O1 2.001(2) .
N1 C1 1.330(4) .
N1 C3 1.387(4) .
N2 C1 1.327(5) .
N2 C2 1.383(4) .
C4 C5 1.398(5) .
C4 C9 1.399(5) .
C4 C2 1.459(5) .
C7 C6 1.398(5) .
C7 C8 1.399(5) .
C7 C10 1.466(5) .
C9 C8 1.376(5) .
C10 C12 1.373(5) .
C10 N3 1.387(4) .
C2 C3 1.376(5) .
C6 C5 1.380(5) .
C13 O2 1.244(4) .
C13 O1 1.274(4) .
C13 C14 1.504(4) .
C19 C14 1.391(4) .
C19 C18 1.399(4) .
C20 O4 1.211(5) .
C20 O3 1.323(4) .
C20 C16 1.494(5) .
C18 C17 1.391(5) .
C18 C21 1.506(4) .
C14 C15 1.392(5) .
C17 C16 1.402(4) .
C16 C15 1.392(5) .
N3 C11 1.336(5) .
N4 C11 1.317(4) .
N4 C12 1.380(4) .
N4 Zn1 1.995(3) 2_655
O5 C21 1.270(4) .
O5 Zn1 1.977(2) 1_455
C21 O6 1.244(4) .
C23 O7 1.154(7) .
C23 N5 1.251(8) .
C23 C22 1.636(13) .
N5 C24 1.362(8) .
N5 C25 1.634(11) .
